data_4106847
loop_
_publ_author_name
'Guan-Cheng Xu'
'Wen Zhang'
'Xiao-Ming Ma'
'Yi-Hong Chen'
'Li Zhang'
'Hong-Ling Cai'
'Zhe-Ming Wang'
'Ren-Gen Xiong'
'Song Gao'

_publ_section_title
;
 Coexistence of Magnetic and Electric Orderings in the Metal-Formate
 Frameworks of [NH4][M(HCOO)3]
;
_journal_name_full 'Journal of the American Chemical Society'
_journal_page_first 14948
_journal_page_last 14951
_journal_paper_doi 10.1021/ja206891q
_journal_volume 133
_journal_year 2011
_chemical_formula_moiety 'C3 H7 Co N O6'
_chemical_formula_sum 'C3 H7 Co N O6'
_chemical_formula_weight 212.03
_chemical_name_systematic
; 
 ? 
;
_space_group_IT_number 182
_symmetry_cell_setting hexagonal
_symmetry_space_group_name_Hall 'P 6c 2c'
_symmetry_space_group_name_H-M 'P 63 2 2'
_atom_sites_solution_hydrogens geom
_atom_sites_solution_primary direct
_atom_sites_solution_secondary difmap
_audit_creation_method SHELXL-97
_cell_angle_alpha 90.00
_cell_angle_beta 90.00
_cell_angle_gamma 120.00
_cell_formula_units_Z 2
_cell_length_a 7.3058(2)
_cell_length_b 7.3058(2)
_cell_length_c 8.1897(4)
_cell_measurement_reflns_used 2288
_cell_measurement_temperature 290(2)
_cell_measurement_theta_max 29.131
_cell_measurement_theta_min 3.395
_cell_volume 378.56(2)
_computing_cell_refinement 'HKL Scalepack (Otwinowski & Minor, 1997)'
_computing_data_collection 'KappaCCD (Nonius B. V., 1998)'
_computing_data_reduction 'HKL Denzo (Otwinowski & Minor, 1997) & maXus (Mackay et al., 1998)'
_computing_molecular_graphics 'Bruker SHELXTL V5.1 (Sheldrick, 1998)'
_computing_publication_material 'SHELXL-97 (Sheldrick, 1997)'
_computing_structure_refinement 'SHELXL-97 (Sheldrick, 1997)'
_computing_structure_solution 'SHELXS-97 (Sheldrick, 1997)'
_diffrn_ambient_temperature 290(2)
_diffrn_detector_area_resol_mean 9
_diffrn_measured_fraction_theta_full 0.996
_diffrn_measured_fraction_theta_max 0.996
_diffrn_measurement_device_type 'NONIUS KappaCCD'
_diffrn_measurement_method CCD
_diffrn_radiation_monochromator graphite
_diffrn_radiation_source 'fine-focus sealed tube'
_diffrn_radiation_type MoK\a
_diffrn_radiation_wavelength 0.71073
_diffrn_reflns_av_R_equivalents 0.0554
_diffrn_reflns_av_sigmaI/netI 0.0214
_diffrn_reflns_limit_h_max 10
_diffrn_reflns_limit_h_min -9
_diffrn_reflns_limit_k_max 10
_diffrn_reflns_limit_k_min -8
_diffrn_reflns_limit_l_max 11
_diffrn_reflns_limit_l_min -11
_diffrn_reflns_number 6967
_diffrn_reflns_theta_full 29.11
_diffrn_reflns_theta_max 29.11
_diffrn_reflns_theta_min 4.07
_diffrn_standards_decay_% 0
_exptl_absorpt_coefficient_mu 2.252
_exptl_absorpt_correction_T_max 0.839
_exptl_absorpt_correction_T_min 0.738
_exptl_absorpt_correction_type multi-scan
_exptl_absorpt_process_details
;
multi-scan from symmetry-related measurements 
 Sortav (Blessing 1995, 1997)
;
_exptl_crystal_colour red
_exptl_crystal_density_diffrn 1.860
_exptl_crystal_description 'hexagonal block'
_exptl_crystal_F_000 214
_exptl_crystal_size_max 0.17
_exptl_crystal_size_mid 0.16
_exptl_crystal_size_min 0.08
_refine_diff_density_max 0.173
_refine_diff_density_min -0.272
_refine_diff_density_rms 0.050
_refine_ls_abs_structure_details 'Flack H D (1983), Acta Cryst. A39, 876-881'
_refine_ls_abs_structure_Flack -0.02(3)
_refine_ls_extinction_coef 0.079(10)
_refine_ls_extinction_expression Fc^*^=kFc[1+0.001xFc^2^\l^3^/sin(2\q)]^-1/4^
_refine_ls_extinction_method SHELXL
_refine_ls_goodness_of_fit_ref 1.092
_refine_ls_hydrogen_treatment refined
_refine_ls_matrix_type full
_refine_ls_number_parameters 26
_refine_ls_number_reflns 342
_refine_ls_number_restraints 0
_refine_ls_restrained_S_all 1.092
_refine_ls_R_factor_all 0.0265
_refine_ls_R_factor_gt 0.0208
_refine_ls_shift/su_max 0.000
_refine_ls_shift/su_mean 0.000
_refine_ls_structure_factor_coef Fsqd
_refine_ls_weighting_details 'calc w=1/[\s^2^(Fo^2^)+(0.0296P)^2^+0.0000P] where P=(Fo^2^+2Fc^2^)/3'
_refine_ls_weighting_scheme calc
_refine_ls_wR_factor_gt 0.0464
_refine_ls_wR_factor_ref 0.0474
_reflns_number_gt 306
_reflns_number_total 342
_reflns_threshold_expression >2sigma(I)
_cod_data_source_file ja206891q_si_001_5.cif
_cod_data_source_block 3Co-290K
_cod_database_code 4106847

loop_
_symmetry_equiv_pos_as_xyz
'x, y, z'
'-y, x-y, z'
'-x+y, -x, z'
'-x, -y, z+1/2'
'y, -x+y, z+1/2'
'x-y, x, z+1/2'
'y, x, -z'
'x-y, -y, -z'
'-x, -x+y, -z'
'-y, -x, -z+1/2'
'-x+y, y, -z+1/2'
'x, x-y, -z+1/2'

loop_
_atom_site_label
_atom_site_type_symbol
_atom_site_fract_x
_atom_site_fract_y
_atom_site_fract_z
_atom_site_U_iso_or_equiv
_atom_site_adp_type
_atom_site_occupancy
_atom_site_symmetry_multiplicity
_atom_site_calc_flag
_atom_site_refinement_flags
Co1 Co 0.6667 0.3333 0.7500 0.0192(2) Uani 1 6 d S
N1 N 1.0000 0.0000 0.7500 0.0642(14) Uani 1 6 d S
O1 O 0.89045(16) 0.30738(17) 0.89444(12) 0.0297(3) Uani 1 1 d .
C1 C 1.0000 0.4390(3) 1.0000 0.0322(6) Uani 1 2 d S
H1 H 1.0000 0.592(4) 1.0000 0.069(10) Uiso 1 2 d S
H2 H 0.975(5) 0.084(4) 0.819(2) 0.049(9) Uiso 0.67 1 d P

loop_
_atom_site_aniso_label
_atom_site_aniso_U_11
_atom_site_aniso_U_22
_atom_site_aniso_U_33
_atom_site_aniso_U_23
_atom_site_aniso_U_13
_atom_site_aniso_U_12
Co1 0.0213(2) 0.0213(2) 0.0151(3) 0.000 0.000 0.01066(12)
N1 0.0381(14) 0.0381(14) 0.116(5) 0.000 0.000 0.0191(7)
O1 0.0321(6) 0.0332(7) 0.0261(6) -0.0086(6) -0.0123(6) 0.0182(6)
C1 0.0334(13) 0.0271(9) 0.0383(14) -0.0082(6) -0.0165(13) 0.0167(6)

loop_
_atom_type_symbol
_atom_type_description
_atom_type_scat_dispersion_real
_atom_type_scat_dispersion_imag
_atom_type_scat_source
C C 0.0033 0.0016 'International Tables Vol C Tables 4.2.6.8 and 6.1.1.4'
H H 0.0000 0.0000 'International Tables Vol C Tables 4.2.6.8 and 6.1.1.4'
N N 0.0061 0.0033 'International Tables Vol C Tables 4.2.6.8 and 6.1.1.4'
O O 0.0106 0.0060 'International Tables Vol C Tables 4.2.6.8 and 6.1.1.4'
Co Co 0.3494 0.9721 'International Tables Vol C Tables 4.2.6.8 and 6.1.1.4'

loop_
_geom_angle_atom_site_label_1
_geom_angle_atom_site_label_2
_geom_angle_atom_site_label_3
_geom_angle
_geom_angle_site_symmetry_1
_geom_angle_site_symmetry_3
O1 Co1 O1 82.52(5) . 10_666
O1 Co1 O1 95.31(6) . 12_556
O1 Co1 O1 91.43(4) 10_666 12_556
O1 Co1 O1 91.43(4) . 3_665
O1 Co1 O1 95.31(6) 10_666 3_665
O1 Co1 O1 171.04(6) 12_556 3_665
O1 Co1 O1 91.43(4) . 2_655
O1 Co1 O1 171.04(6) 10_666 2_655
O1 Co1 O1 82.52(5) 12_556 2_655
O1 Co1 O1 91.43(4) 3_665 2_655
O1 Co1 O1 171.04(6) . 11_656
O1 Co1 O1 91.43(4) 10_666 11_656
O1 Co1 O1 91.43(4) 12_556 11_656
O1 Co1 O1 82.52(5) 3_665 11_656
O1 Co1 O1 95.31(6) 2_655 11_656
C1 O1 Co1 123.43(12) . .
O1 C1 O1 126.3(2) . 9_767
O1 C1 H1 116.87(11) . .
O1 C1 H1 116.87(11) 9_767 .

loop_
_geom_bond_atom_site_label_1
_geom_bond_atom_site_label_2
_geom_bond_distance
_geom_bond_site_symmetry_2
Co1 O1 2.1020(10) .
Co1 O1 2.1020(10) 10_666
Co1 O1 2.1020(10) 12_556
Co1 O1 2.1020(10) 3_665
Co1 O1 2.1020(10) 2_655
Co1 O1 2.1020(10) 11_656
N1 H2 0.920(17) .
O1 C1 1.2422(16) .
C1 O1 1.2422(15) 9_767
C1 H1 1.12(3) .

loop_
_geom_hbond_atom_site_label_D
_geom_hbond_atom_site_label_H
_geom_hbond_atom_site_label_A
_geom_hbond_distance_DH
_geom_hbond_distance_HA
_geom_hbond_distance_DA
_geom_hbond_angle_DHA
N1 H2 O1 0.920(17) 2.103(17) 2.9800(10) 159.0(18)
